data_1535871
loop_
_publ_author_name
'Uhrlandt, S.'
'Meyer, G.'

_publ_section_title
;
 Trigonal-bipyramidale Cluster mit interstitiellen C2Hanteln in den
 Chloriden K (M5 (C2)) Cl10 (M= La, Ce, Pr) und Rb (M5 (C2)) Cl10 (M= Pr,
 Nd)
;
_journal_name_full 'Zeitschrift fuer Anorganische und Allgemeine Chemie'
_journal_page_first 1872
_journal_page_last 1878
_journal_volume 620
_journal_year 1994
_chemical_formula_sum 'C2 Ce5 Cl10 K'
_chemical_name_systematic 'K (Ce5 (C2)) Cl10'
_space_group_IT_number 14
_symmetry_space_group_name_Hall '-P 2ybc'
_symmetry_space_group_name_H-M 'P 1 21/c 1'
_cell_angle_alpha 90
_cell_angle_beta 119.76
_cell_angle_gamma 90
_cell_formula_units_Z 4
_cell_length_a 8.4739
_cell_length_b 15.017
_cell_length_c 19.939
_cell_volume 2202.651
_citation_journal_id_ASTM ZAACAB
_cod_data_source_file Uhrlandt_ZAACAB_1994_1668.cif
_cod_data_source_block C2Ce5Cl10K1
_cod_original_formula_sum 'C2 Ce5 Cl10 K1'
_cod_database_code 1535871

loop_
_symmetry_equiv_pos_as_xyz
x,y,z
-x,y+1/2,-z+1/2
-x,-y,-z
x,-y-1/2,z-1/2

loop_
_atom_site_label
_atom_site_type_symbol
_atom_site_fract_x
_atom_site_fract_y
_atom_site_fract_z
_atom_site_occupancy
_atom_site_U_iso_or_equiv
Ce3 Ce+2 0.8347 0.0334 0.0845 1 0.0
Cl10 Cl-1 0.2445 0.7259 0.1293 1 0.0
Cl9 Cl-1 0.5431 0.9173 0.5673 1 0.0
Ce2 Ce+2 0.0849 0.2393 0.0591 1 0.0
K1 K 0.5182 0.4536 0.7654 1 0.0
Cl6 Cl-1 0.1548 0.184 0.9105 1 0.0
C2 C 0.835 0.1895 0.083 1 0.0
Ce5 Ce+2 0.8786 0.2438 0.2304 1 0.0
Ce1 Ce+2 0.5341 0.2337 0.9572 1 0.0
Cl5 Cl-1 0.1649 0.4282 0.0643 1 0.0
Cl4 Cl-1 0.1638 0.0529 0.0825 1 0.0
Ce4 Ce+2 0.8238 0.4414 0.0768 1 0.0
Cl1 Cl-1 0.2595 0.2591 0.7564 1 0.0
C1 C 0.828 0.288 0.0803 1 0.0
Cl7 Cl-1 0.8959 0.4445 0.7692 1 0.0
Cl3 Cl-1 0.7945 0.426 0.2365 1 0.0
Cl8 Cl-1 0.488 0.0488 0.91 1 0.0
Cl2 Cl-1 0.4861 0.2272 0.1224 1 0.0
